data_4068837
loop_
_publ_author_name
'Theilmann, Oliver'
'Saak, Wolfgang'
'Haase, Detlev'
'Beckhaus, R\"udiger'

_publ_section_title
;
 Reactions of Low-Valent Titanocene(II) Fragments
 withtrans-4,4&#x2032;-Azobispyridine (RN&#xE5FB;NR, R = C5H4N): Formation
 of Tetranuclear Molecular Squares bytrans&#x2212;cisIsomerization
;
_journal_issue 9
_journal_name_full Organometallics
_journal_page_first 2799
_journal_paper_doi 10.1021/om801123k
_journal_volume 28
_journal_year 2009
_chemical_formula_sum 'C16 H16 N4'
_chemical_formula_weight 264.33
_chemical_name_systematic
; 
 ? 
;
_space_group_IT_number 88
_symmetry_cell_setting tetragonal
_symmetry_space_group_name_Hall '-I 4ad'
_symmetry_space_group_name_H-M 'I 41/a :2'
_atom_sites_solution_hydrogens geom
_atom_sites_solution_primary direct
_atom_sites_solution_secondary difmap
_audit_creation_method SHELXL-97
_cell_angle_alpha 90.00
_cell_angle_beta 90.00
_cell_angle_gamma 90.00
_cell_formula_units_Z 8
_cell_length_a 12.8618(11)
_cell_length_b 12.8618(11)
_cell_length_c 17.9097(17)
_cell_measurement_temperature 153(2)
_cell_volume 2962.7(5)
_computing_cell_refinement 'IPDS (Stoe, 1999)'
_computing_data_collection 'IPDS (Stoe, 1999)'
_computing_data_reduction 'XRED (Stoe, 1997)'
_computing_molecular_graphics 'Ortep-3 for Windows (Farrugia,1997)'
_computing_publication_material 'SHELX-97 (Sheldrick, 1997)'
_computing_structure_refinement 'SHELXL-97 (Sheldrick, 1997)'
_computing_structure_solution 'SHELXS-97 (Sheldrick, 1990)'
_diffrn_ambient_temperature 153(2)
_diffrn_measured_fraction_theta_full 0.996
_diffrn_measured_fraction_theta_max 0.996
_diffrn_measurement_device_type 'Stoe IPDS'
_diffrn_radiation_monochromator graphite
_diffrn_radiation_source 'fine-focus sealed tube'
_diffrn_radiation_type MoK\a
_diffrn_radiation_wavelength 0.71073
_diffrn_reflns_av_R_equivalents 0.0682
_diffrn_reflns_av_sigmaI/netI 0.0555
_diffrn_reflns_limit_h_max 15
_diffrn_reflns_limit_h_min -15
_diffrn_reflns_limit_k_max 15
_diffrn_reflns_limit_k_min -15
_diffrn_reflns_limit_l_max 22
_diffrn_reflns_limit_l_min -22
_diffrn_reflns_number 14083
_diffrn_reflns_theta_full 26.20
_diffrn_reflns_theta_max 26.20
_diffrn_reflns_theta_min 3.17
_exptl_absorpt_coefficient_mu 0.074
_exptl_absorpt_correction_T_max 0.9891
_exptl_absorpt_correction_T_min 0.9854
_exptl_absorpt_correction_type none
_exptl_crystal_colour blue
_exptl_crystal_density_diffrn 1.185
_exptl_crystal_density_method 'not measured'
_exptl_crystal_description block
_exptl_crystal_F_000 1120
_exptl_crystal_size_max 0.20
_exptl_crystal_size_mid 0.20
_exptl_crystal_size_min 0.15
_refine_diff_density_max 0.131
_refine_diff_density_min -0.110
_refine_diff_density_rms 0.021
_refine_ls_extinction_method none
_refine_ls_goodness_of_fit_ref 0.731
_refine_ls_hydrogen_treatment refall
_refine_ls_matrix_type full
_refine_ls_number_parameters 123
_refine_ls_number_reflns 1480
_refine_ls_number_restraints 0
_refine_ls_restrained_S_all 0.731
_refine_ls_R_factor_all 0.0634
_refine_ls_R_factor_gt 0.0260
_refine_ls_shift/su_max 0.001
_refine_ls_shift/su_mean 0.000
_refine_ls_structure_factor_coef Fsqd
_refine_ls_weighting_details 'calc w=1/[\s^2^(Fo^2^)+(0.0204P)^2^+0.0000P] where P=(Fo^2^+2Fc^2^)/3'
_refine_ls_weighting_scheme calc
_refine_ls_wR_factor_gt 0.0423
_refine_ls_wR_factor_ref 0.0465
_reflns_number_gt 834
_reflns_number_total 1480
_reflns_threshold_expression >2sigma(I)
_cod_data_source_file om801123k_si_005.cif
_cod_data_source_block OTH019
_cod_original_sg_symbol_H-M I41/a
_cod_database_code 4068837

loop_
_symmetry_equiv_pos_as_xyz
'x, y, z'
'-x+1/2, -y, z+1/2'
'-y+3/4, x+1/4, z+1/4'
'y+3/4, -x+3/4, z+3/4'
'x+1/2, y+1/2, z+1/2'
'-x+1, -y+1/2, z+1'
'-y+5/4, x+3/4, z+3/4'
'y+5/4, -x+5/4, z+5/4'
'-x, -y, -z'
'x-1/2, y, -z-1/2'
'y-3/4, -x-1/4, -z-1/4'
'-y-3/4, x-3/4, -z-3/4'
'-x+1/2, -y+1/2, -z+1/2'
'x, y+1/2, -z'
'y-1/4, -x+1/4, -z+1/4'
'-y-1/4, x-1/4, -z-1/4'

loop_
_atom_site_label
_atom_site_type_symbol
_atom_site_fract_x
_atom_site_fract_y
_atom_site_fract_z
_atom_site_U_iso_or_equiv
_atom_site_adp_type
_atom_site_occupancy
_atom_site_symmetry_multiplicity
_atom_site_calc_flag
N1 N 0.46097(7) 0.21244(8) 0.05445(5) 0.0395(3) Uani 1 1 d
H1N H 0.4699(9) 0.1534(10) 0.0910(7) 0.063(4) Uiso 1 1 d
N2 N 0.21129(7) 0.22542(8) -0.09476(5) 0.0419(3) Uani 1 1 d
C1 C 0.37970(8) 0.21981(8) 0.00624(6) 0.0310(3) Uani 1 1 d
C2 C 0.30270(8) 0.14203(9) 0.00603(6) 0.0348(3) Uani 1 1 d
H2 H 0.3059(8) 0.0741(8) 0.0415(6) 0.036(3) Uiso 1 1 d
C3 C 0.22277(9) 0.14868(10) -0.04433(7) 0.0391(3) Uani 1 1 d
H3 H 0.1672(9) 0.0952(9) -0.0431(6) 0.049(4) Uiso 1 1 d
C4 C 0.28472(9) 0.29968(10) -0.09282(7) 0.0400(3) Uani 1 1 d
H4 H 0.2778(9) 0.3552(8) -0.1296(6) 0.043(3) Uiso 1 1 d
C5 C 0.36783(9) 0.30098(9) -0.04484(6) 0.0351(3) Uani 1 1 d
H5 H 0.4187(9) 0.3569(8) -0.0460(6) 0.044(3) Uiso 1 1 d
C6 C 0.28538(11) 0.30192(10) 0.18788(7) 0.0483(3) Uani 1 1 d
H6 H 0.3097(9) 0.3386(9) 0.1431(7) 0.060(4) Uiso 1 1 d
C7 C 0.19456(11) 0.24565(10) 0.18414(7) 0.0490(3) Uani 1 1 d
H7 H 0.1544(10) 0.2418(9) 0.1364(7) 0.064(4) Uiso 1 1 d
C8 C 0.15876(10) 0.19371(10) 0.24660(8) 0.0502(3) Uani 1 1 d
H8 H 0.0951(10) 0.1555(10) 0.2417(7) 0.062(4) Uiso 1 1 d

loop_
_atom_site_aniso_label
_atom_site_aniso_U_11
_atom_site_aniso_U_22
_atom_site_aniso_U_33
_atom_site_aniso_U_23
_atom_site_aniso_U_13
_atom_site_aniso_U_12
N1 0.0324(5) 0.0453(6) 0.0409(5) 0.0080(5) -0.0035(5) -0.0120(4)
N2 0.0346(6) 0.0520(7) 0.0390(6) -0.0022(5) 0.0003(5) 0.0001(5)
C1 0.0290(6) 0.0356(6) 0.0284(6) -0.0017(5) 0.0055(5) -0.0020(5)
C2 0.0318(6) 0.0361(6) 0.0365(7) 0.0015(6) 0.0047(6) -0.0056(5)
C3 0.0316(6) 0.0442(7) 0.0414(7) -0.0042(6) 0.0062(6) -0.0072(6)
C4 0.0392(7) 0.0448(7) 0.0360(7) 0.0064(6) 0.0058(6) 0.0049(6)
C5 0.0319(7) 0.0359(7) 0.0375(7) 0.0018(6) 0.0071(6) -0.0045(6)
C6 0.0592(9) 0.0396(7) 0.0462(8) 0.0047(6) 0.0171(7) 0.0028(6)
C7 0.0540(9) 0.0466(8) 0.0465(8) -0.0003(6) 0.0026(7) 0.0059(7)
C8 0.0459(8) 0.0464(8) 0.0583(9) -0.0029(7) 0.0098(7) -0.0022(6)

loop_
_atom_type_symbol
_atom_type_description
_atom_type_scat_dispersion_real
_atom_type_scat_dispersion_imag
_atom_type_scat_source
C C 0.0033 0.0016 'International Tables Vol C Tables 4.2.6.8 and 6.1.1.4'
H H 0.0000 0.0000 'International Tables Vol C Tables 4.2.6.8 and 6.1.1.4'
N N 0.0061 0.0033 'International Tables Vol C Tables 4.2.6.8 and 6.1.1.4'

loop_
_geom_angle_atom_site_label_1
_geom_angle_atom_site_label_2
_geom_angle_atom_site_label_3
_geom_angle
_geom_angle_site_symmetry_1
_geom_angle_site_symmetry_3
C1 N1 N1 120.39(9) . 6_554
C1 N1 H1N 123.5(7) . .
N1 N1 H1N 116.1(7) 6_554 .
C4 N2 C3 115.26(11) . .
N1 C1 C5 123.53(10) . .
N1 C1 C2 119.55(10) . .
C5 C1 C2 116.91(11) . .
C3 C2 C1 119.02(11) . .
C3 C2 H2 117.8(5) . .
C1 C2 H2 123.1(6) . .
N2 C3 C2 124.74(12) . .
N2 C3 H3 116.4(7) . .
C2 C3 H3 118.8(7) . .
N2 C4 C5 124.94(12) . .
N2 C4 H4 116.0(7) . .
C5 C4 H4 119.0(7) . .
C4 C5 C1 119.11(11) . .
C4 C5 H5 121.3(6) . .
C1 C5 H5 119.6(6) . .
C7 C6 C8 120.40(13) . 13
C7 C6 H6 118.9(7) . .
C8 C6 H6 120.7(7) 13 .
C6 C7 C8 119.85(13) . .
C6 C7 H7 120.4(7) . .
C8 C7 H7 119.8(7) . .
C6 C8 C7 119.75(13) 13 .
C6 C8 H8 123.0(8) 13 .
C7 C8 H8 117.2(8) . .

loop_
_geom_bond_atom_site_label_1
_geom_bond_atom_site_label_2
_geom_bond_distance
_geom_bond_site_symmetry_2
N1 C1 1.3591(14) .
N1 N1 1.3934(18) 6_554
N1 H1N 1.010(13) .
N2 C4 1.3437(15) .
N2 C3 1.3461(16) .
C1 C5 1.3965(15) .
C1 C2 1.4078(14) .
C2 C3 1.3702(16) .
C2 H2 1.081(11) .
C3 H3 0.992(12) .
C4 C5 1.3716(16) .
C4 H4 0.975(11) .
C5 H5 0.972(11) .
C6 C7 1.3758(18) .
C6 C8 1.3770(19) 13
C6 H6 0.982(13) .
C7 C8 1.3818(18) .
C7 H7 1.001(13) .
C8 C6 1.3770(19) 13
C8 H8 0.959(13) .

loop_
_geom_torsion_atom_site_label_1
_geom_torsion_atom_site_label_2
_geom_torsion_atom_site_label_3
_geom_torsion_atom_site_label_4
_geom_torsion
_geom_torsion_site_symmetry_1
_geom_torsion_site_symmetry_4
N1 N1 C1 C5 -0.65(17) 6_554 .
N1 N1 C1 C2 178.70(10) 6_554 .
N1 C1 C2 C3 -178.09(10) . .
C5 C1 C2 C3 1.30(16) . .
C4 N2 C3 C2 -0.83(17) . .
C1 C2 C3 N2 -0.17(17) . .
C3 N2 C4 C5 0.69(18) . .
N2 C4 C5 C1 0.44(18) . .
N1 C1 C5 C4 177.94(11) . .
C2 C1 C5 C4 -1.42(16) . .
C8 C6 C7 C8 0.4(2) 13 .
C6 C7 C8 C6 -0.4(2) . 13
